data_4111250
loop_
_publ_author_name
'Christopher A. Bradley'
'Luis F. Veiros'
'Doris Pun'
'Emil Lobkovsky'
'Ivan Keresztes'
'Paul J. Chirik'

_publ_section_title
;
 Carbon-Oxygen Bond Cleavage with \h9,\h5-Bis(indenyl)zirconium Sandwich
 Complexes
;
_journal_name_full 'Journal of the American Chemical Society'
_journal_page_first 16600
_journal_page_last 16612
_journal_paper_doi 10.1021/ja065456g
_journal_volume 128
_journal_year 2006
_chemical_formula_sum 'C34 H46 O Zr'
_chemical_formula_weight 561.93
_chemical_name_systematic
; 
 ? 
;
_space_group_IT_number 14
_symmetry_cell_setting monoclinic
_symmetry_space_group_name_Hall '-P 2yn'
_symmetry_space_group_name_H-M 'P 1 21/n 1'
_atom_sites_solution_hydrogens difmap
_atom_sites_solution_primary direct
_atom_sites_solution_secondary difmap
_audit_creation_method SHELXL-97
_cell_angle_alpha 90.00
_cell_angle_beta 105.487(4)
_cell_angle_gamma 90.00
_cell_formula_units_Z 4
_cell_length_a 10.6205(11)
_cell_length_b 15.3659(16)
_cell_length_c 18.2945(18)
_cell_measurement_reflns_used 9814
_cell_measurement_temperature 173(2)
_cell_measurement_theta_max 32.32
_cell_measurement_theta_min 2.31
_cell_volume 2877.1(5)
_computing_cell_refinement 'Bruker SAINT+'
_computing_data_collection 'Bruker Apex2'
_computing_data_reduction 'Bruker SAINT+'
_computing_molecular_graphics 'Bruker SHELXTL'
_computing_publication_material 'Bruker SHELXTL'
_computing_structure_refinement 'SHELXL-97 (Sheldrick, 1997)'
_computing_structure_solution 'SHELXS-97 (Sheldrick, 1990)'
_diffrn_ambient_temperature 173(2)
_diffrn_measured_fraction_theta_full 0.997
_diffrn_measured_fraction_theta_max 0.997
_diffrn_measurement_device_type 'X8 APEX II diffractometer'
_diffrn_measurement_method 'phi and omega scans'
_diffrn_radiation_monochromator graphite
_diffrn_radiation_source 'fine-focus sealed tube'
_diffrn_radiation_type MoK\a
_diffrn_radiation_wavelength 0.71073
_diffrn_reflns_av_R_equivalents 0.0281
_diffrn_reflns_av_sigmaI/netI 0.0267
_diffrn_reflns_limit_h_max 16
_diffrn_reflns_limit_h_min -15
_diffrn_reflns_limit_k_max 23
_diffrn_reflns_limit_k_min -23
_diffrn_reflns_limit_l_max 28
_diffrn_reflns_limit_l_min -27
_diffrn_reflns_number 51709
_diffrn_reflns_theta_full 33.14
_diffrn_reflns_theta_max 33.14
_diffrn_reflns_theta_min 1.76
_exptl_absorpt_coefficient_mu 0.406
_exptl_absorpt_correction_T_max 0.8878
_exptl_absorpt_correction_T_min 0.8544
_exptl_absorpt_correction_type 'smiempirical by SADABS'
_exptl_crystal_colour colorless
_exptl_crystal_density_diffrn 1.297
_exptl_crystal_density_meas 0
_exptl_crystal_description block
_exptl_crystal_F_000 1192
_exptl_crystal_size_max 0.40
_exptl_crystal_size_mid 0.35
_exptl_crystal_size_min 0.30
_refine_diff_density_max 0.574
_refine_diff_density_min -0.344
_refine_diff_density_rms 0.060
_refine_ls_extinction_method none
_refine_ls_goodness_of_fit_ref 1.106
_refine_ls_hydrogen_treatment isotropic
_refine_ls_matrix_type full
_refine_ls_number_parameters 509
_refine_ls_number_reflns 10935
_refine_ls_number_restraints 0
_refine_ls_restrained_S_all 1.106
_refine_ls_R_factor_all 0.0392
_refine_ls_R_factor_gt 0.0278
_refine_ls_shift/su_max 0.099
_refine_ls_shift/su_mean 0.014
_refine_ls_structure_factor_coef Fsqd
_refine_ls_weighting_details 'calc w=1/[\s^2^(Fo^2^)+(0.0497P)^2^+0.0000P] where P=(Fo^2^+2Fc^2^)/3'
_refine_ls_weighting_scheme calc
_refine_ls_wR_factor_gt 0.0779
_refine_ls_wR_factor_ref 0.0822
_reflns_number_gt 8863
_reflns_number_total 10935
_reflns_threshold_expression >2sigma(I)
_cod_data_source_file ja065456gsi20060728_040250.cif
_cod_data_source_block cb59
_cod_database_code 4111250

loop_
_symmetry_equiv_pos_as_xyz
'x, y, z'
'-x+1/2, y+1/2, -z+1/2'
'-x, -y, -z'
'x-1/2, -y-1/2, z-1/2'

loop_
_atom_site_label
_atom_site_type_symbol
_atom_site_fract_x
_atom_site_fract_y
_atom_site_fract_z
_atom_site_U_iso_or_equiv
_atom_site_adp_type
_atom_site_occupancy
_atom_site_symmetry_multiplicity
_atom_site_calc_flag
Zr1 Zr 0.072887(9) 0.424580(6) 0.290557(5) 0.01647(4) Uani 1 1 d
O1 O 0.16600(7) 0.53097(5) 0.28789(4) 0.02383(16) Uani 1 1 d
C1 C -0.14979(10) 0.42301(7) 0.32655(6) 0.0206(2) Uani 1 1 d
C2 C -0.12422(10) 0.51408(7) 0.32191(6) 0.02075(19) Uani 1 1 d
C3 C -0.12770(10) 0.53489(7) 0.24525(6) 0.02038(19) Uani 1 1 d
C4 C -0.15279(10) 0.45580(7) 0.20162(6) 0.02022(19) Uani 1 1 d
C5 C -0.17102(10) 0.38952(8) 0.25229(6) 0.02032(19) Uani 1 1 d
C6 C 0.21900(10) 0.28697(7) 0.32445(6) 0.02004(19) Uani 1 1 d
C7 C 0.27581(10) 0.34459(7) 0.28168(6) 0.01996(19) Uani 1 1 d
C8 C 0.19787(10) 0.35131(7) 0.20597(6) 0.01944(19) Uani 1 1 d
C9 C 0.09054(10) 0.29324(7) 0.19974(6) 0.01908(19) Uani 1 1 d
C10 C 0.10234(10) 0.25364(7) 0.27283(6) 0.01908(19) Uani 1 1 d
C11 C 0.15150(12) 0.43494(8) 0.42024(6) 0.0237(2) Uani 1 1 d
C12 C 0.28581(12) 0.47972(9) 0.44228(7) 0.0308(3) Uani 1 1 d
C13 C 0.28413(15) 0.57366(9) 0.41476(8) 0.0336(3) Uani 1 1 d
C14 C 0.27171(15) 0.58116(10) 0.33020(8) 0.0342(3) Uani 1 1 d
C15 C -0.09951(11) 0.58009(7) 0.37816(7) 0.0250(2) Uani 1 1 d
C16 C -0.07821(12) 0.66301(8) 0.35828(7) 0.0295(2) Uani 1 1 d
C17 C -0.08206(12) 0.68403(8) 0.28241(7) 0.0300(2) Uani 1 1 d
C18 C -0.10641(11) 0.62207(8) 0.22665(7) 0.0257(2) Uani 1 1 d
C19 C -0.00848(10) 0.26446(8) 0.13515(6) 0.0231(2) Uani 1 1 d
C20 C -0.09100(11) 0.19989(8) 0.14283(7) 0.0273(2) Uani 1 1 d
C21 C -0.08243(11) 0.16205(8) 0.21483(6) 0.0266(2) Uani 1 1 d
C22 C 0.01061(11) 0.18790(7) 0.27848(6) 0.0229(2) Uani 1 1 d
C23 C -0.18765(11) 0.38194(8) 0.39215(6) 0.0262(2) Uani 1 1 d
C24 C -0.15402(16) 0.28589(10) 0.40270(9) 0.0391(3) Uani 1 1 d
C25 C -0.33527(13) 0.39473(11) 0.37974(8) 0.0373(3) Uani 1 1 d
C26 C -0.19779(11) 0.44677(9) 0.11652(6) 0.0237(2) Uani 1 1 d
C27 C -0.34173(14) 0.47108(15) 0.08767(9) 0.0476(4) Uani 1 1 d
C28 C -0.11771(14) 0.49757(11) 0.07307(7) 0.0347(3) Uani 1 1 d
C29 C 0.29461(11) 0.25334(8) 0.40172(6) 0.0237(2) Uani 1 1 d
C30 C 0.40978(14) 0.19900(10) 0.39204(8) 0.0377(3) Uani 1 1 d
C31 C 0.21668(14) 0.20169(10) 0.44497(7) 0.0340(3) Uani 1 1 d
C32 C 0.23534(12) 0.39414(8) 0.14038(6) 0.0246(2) Uani 1 1 d
C33 C 0.33481(19) 0.46586(11) 0.16454(10) 0.0427(4) Uani 1 1 d
C34 C 0.28472(17) 0.32576(10) 0.09455(8) 0.0382(3) Uani 1 1 d
H11B H 0.1589(13) 0.3799(9) 0.4493(7) 0.019(3) Uiso 1 1 d
H12 H 0.3507(16) 0.4481(11) 0.4199(9) 0.037(4) Uiso 1 1 d
H22 H 0.0128(13) 0.1608(9) 0.3240(8) 0.023(3) Uiso 1 1 d
H29 H 0.3333(14) 0.3022(9) 0.4325(8) 0.030(4) Uiso 1 1 d
H7 H 0.3554(13) 0.3739(9) 0.3027(7) 0.024(3) Uiso 1 1 d
H31C H 0.1311(17) 0.2328(10) 0.4517(8) 0.039(4) Uiso 1 1 d
H21 H -0.1448(15) 0.1183(10) 0.2191(8) 0.034(4) Uiso 1 1 d
H5 H -0.1959(12) 0.3340(8) 0.2380(7) 0.012(3) Uiso 1 1 d
H26 H -0.1924(15) 0.3926(10) 0.1083(8) 0.031(4) Uiso 1 1 d
H15 H -0.1053(16) 0.5675(9) 0.4252(10) 0.035(4) Uiso 1 1 d
H11A H 0.0875(14) 0.4735(10) 0.4414(9) 0.036(4) Uiso 1 1 d
H23 H -0.1409(17) 0.4139(10) 0.4386(10) 0.041(5) Uiso 1 1 d
H25C H -0.3609(17) 0.4548(12) 0.3736(10) 0.048(5) Uiso 1 1 d
H33C H 0.406(2) 0.4437(13) 0.1940(11) 0.045(5) Uiso 1 1 d
H32 H 0.1582(18) 0.4195(10) 0.1060(10) 0.044(5) Uiso 1 1 d
H30C H 0.3816(17) 0.1463(11) 0.3594(10) 0.046(5) Uiso 1 1 d
H19 H -0.0156(14) 0.2895(9) 0.0877(8) 0.029(4) Uiso 1 1 d
H14B H 0.3459(16) 0.5547(10) 0.3223(9) 0.036(4) Uiso 1 1 d
H34C H 0.3003(18) 0.3545(12) 0.0506(11) 0.053(5) Uiso 1 1 d
H13B H 0.3582(17) 0.6033(11) 0.4390(9) 0.041(4) Uiso 1 1 d
H25B H -0.3619(17) 0.3742(12) 0.4222(10) 0.051(5) Uiso 1 1 d
H18 H -0.1126(15) 0.6337(10) 0.1758(9) 0.033(4) Uiso 1 1 d
H12A H 0.3217(15) 0.4779(11) 0.4962(10) 0.045(4) Uiso 1 1 d
H27C H -0.392(2) 0.4313(12) 0.1103(12) 0.063(6) Uiso 1 1 d
H16 H -0.0642(14) 0.7099(10) 0.3939(8) 0.033(4) Uiso 1 1 d
H20 H -0.1528(16) 0.1818(10) 0.1023(10) 0.040(4) Uiso 1 1 d
H31B H 0.2675(17) 0.1901(11) 0.4992(10) 0.050(5) Uiso 1 1 d
H24C H -0.0606(18) 0.2767(11) 0.4135(10) 0.050(5) Uiso 1 1 d
H27B H -0.3724(16) 0.4638(11) 0.0326(10) 0.047(5) Uiso 1 1 d
H13A H 0.2145(16) 0.6076(11) 0.4240(9) 0.039(4) Uiso 1 1 d
H27A H -0.342(2) 0.5320(15) 0.1014(12) 0.068(6) Uiso 1 1 d
H24B H -0.1761(19) 0.2630(12) 0.4469(11) 0.057(5) Uiso 1 1 d
H33B H 0.3542(15) 0.4890(11) 0.1221(10) 0.043(4) Uiso 1 1 d
H24A H -0.1968(17) 0.2520(11) 0.3574(10) 0.047(5) Uiso 1 1 d
H31A H 0.1902(16) 0.1430(11) 0.4222(9) 0.040(4) Uiso 1 1 d
H25A H -0.384(2) 0.3643(13) 0.3352(12) 0.064(6) Uiso 1 1 d
H34B H 0.3559(17) 0.3025(11) 0.1235(9) 0.042(5) Uiso 1 1 d
H28C H -0.1412(17) 0.5602(11) 0.0690(10) 0.045(5) Uiso 1 1 d
H28B H -0.1335(16) 0.4793(11) 0.0237(10) 0.048(5) Uiso 1 1 d
H34A H 0.215(2) 0.2760(13) 0.0720(11) 0.065(6) Uiso 1 1 d
H30B H 0.459(2) 0.1777(12) 0.4411(12) 0.062(5) Uiso 1 1 d
H14A H 0.2515(17) 0.6388(13) 0.3125(10) 0.051(5) Uiso 1 1 d
H17 H -0.0650(15) 0.7394(11) 0.2707(9) 0.037(4) Uiso 1 1 d
H28A H -0.0202(19) 0.4935(12) 0.0972(11) 0.060(5) Uiso 1 1 d
H30A H 0.4719(18) 0.2311(11) 0.3676(10) 0.051(5) Uiso 1 1 d
H33A H 0.3007(16) 0.5138(11) 0.1896(10) 0.047(5) Uiso 1 1 d

loop_
_atom_site_aniso_label
_atom_site_aniso_U_11
_atom_site_aniso_U_22
_atom_site_aniso_U_33
_atom_site_aniso_U_23
_atom_site_aniso_U_13
_atom_site_aniso_U_12
Zr1 0.01780(5) 0.01702(6) 0.01461(5) -0.00057(3) 0.00438(3) -0.00036(3)
O1 0.0250(4) 0.0219(4) 0.0249(4) -0.0014(3) 0.0072(3) -0.0036(3)
C1 0.0203(4) 0.0243(5) 0.0184(4) -0.0011(4) 0.0074(3) -0.0015(4)
C2 0.0198(4) 0.0233(5) 0.0203(4) -0.0019(4) 0.0076(3) 0.0021(4)
C3 0.0194(4) 0.0218(5) 0.0204(4) 0.0012(4) 0.0060(3) 0.0032(4)
C4 0.0194(4) 0.0239(5) 0.0177(4) -0.0002(4) 0.0055(3) 0.0021(4)
C5 0.0189(4) 0.0228(5) 0.0198(4) -0.0032(4) 0.0061(3) -0.0024(4)
C6 0.0210(4) 0.0206(5) 0.0176(4) 0.0014(4) 0.0035(3) 0.0018(4)
C7 0.0185(4) 0.0202(5) 0.0211(4) 0.0003(4) 0.0051(3) 0.0007(4)
C8 0.0215(4) 0.0192(5) 0.0188(4) 0.0008(4) 0.0074(3) 0.0025(4)
C9 0.0213(4) 0.0196(5) 0.0164(4) -0.0001(3) 0.0052(3) 0.0031(4)
C10 0.0220(4) 0.0177(5) 0.0177(4) 0.0000(3) 0.0054(3) 0.0016(4)
C11 0.0284(5) 0.0240(6) 0.0176(4) -0.0023(4) 0.0043(4) -0.0001(4)
C12 0.0308(6) 0.0318(6) 0.0250(5) -0.0059(5) -0.0006(4) -0.0020(5)
C13 0.0368(7) 0.0310(7) 0.0313(6) -0.0105(5) 0.0060(5) -0.0108(5)
C14 0.0364(7) 0.0334(7) 0.0339(7) -0.0069(5) 0.0114(5) -0.0159(6)
C15 0.0258(5) 0.0283(6) 0.0217(5) -0.0037(4) 0.0077(4) 0.0028(4)
C16 0.0293(5) 0.0260(6) 0.0325(6) -0.0081(5) 0.0069(4) 0.0016(5)
C17 0.0324(6) 0.0209(6) 0.0373(6) 0.0009(5) 0.0104(5) 0.0023(5)
C18 0.0270(5) 0.0240(6) 0.0276(5) 0.0041(4) 0.0096(4) 0.0038(4)
C19 0.0252(5) 0.0251(6) 0.0177(4) -0.0018(4) 0.0034(4) 0.0038(4)
C20 0.0247(5) 0.0295(6) 0.0249(5) -0.0064(4) 0.0017(4) -0.0008(4)
C21 0.0245(5) 0.0233(6) 0.0314(6) -0.0028(4) 0.0067(4) -0.0040(4)
C22 0.0251(5) 0.0200(5) 0.0238(5) 0.0020(4) 0.0067(4) 0.0003(4)
C23 0.0298(5) 0.0316(6) 0.0194(5) -0.0024(4) 0.0105(4) -0.0079(5)
C24 0.0502(8) 0.0349(7) 0.0371(7) 0.0099(6) 0.0203(6) -0.0023(6)
C25 0.0334(6) 0.0496(9) 0.0353(7) -0.0051(6) 0.0204(5) -0.0069(6)
C26 0.0234(5) 0.0295(6) 0.0164(4) -0.0020(4) 0.0024(4) 0.0036(4)
C27 0.0260(6) 0.0834(14) 0.0290(7) -0.0001(7) -0.0002(5) 0.0074(7)
C28 0.0381(7) 0.0460(8) 0.0210(5) 0.0045(5) 0.0097(5) -0.0005(6)
C29 0.0258(5) 0.0237(5) 0.0184(4) 0.0031(4) 0.0006(4) 0.0041(4)
C30 0.0356(6) 0.0405(8) 0.0341(7) 0.0060(6) 0.0040(5) 0.0153(6)
C31 0.0389(7) 0.0365(7) 0.0231(5) 0.0102(5) 0.0022(5) -0.0004(6)
C32 0.0293(5) 0.0246(5) 0.0227(5) 0.0060(4) 0.0120(4) 0.0053(4)
C33 0.0574(10) 0.0390(9) 0.0414(8) -0.0022(6) 0.0304(7) -0.0143(7)
C34 0.0558(9) 0.0353(8) 0.0328(6) 0.0017(6) 0.0279(6) 0.0071(7)

loop_
_atom_type_symbol
_atom_type_description
_atom_type_scat_dispersion_real
_atom_type_scat_dispersion_imag
_atom_type_scat_source
C C 0.0033 0.0016 'International Tables Vol C Tables 4.2.6.8 and 6.1.1.4'
H H 0.0000 0.0000 'International Tables Vol C Tables 4.2.6.8 and 6.1.1.4'
O O 0.0106 0.0060 'International Tables Vol C Tables 4.2.6.8 and 6.1.1.4'
Zr Zr -2.9673 0.5597 'International Tables Vol C Tables 4.2.6.8 and 6.1.1.4'

loop_
_geom_angle_atom_site_label_1
_geom_angle_atom_site_label_2
_geom_angle_atom_site_label_3
_geom_angle
O1 Zr1 C11 85.39(4)
O1 Zr1 C7 87.62(4)
C11 Zr1 C7 91.09(4)
O1 Zr1 C5 131.68(4)
C11 Zr1 C5 111.07(4)
C7 Zr1 C5 134.49(4)
O1 Zr1 C8 90.31(3)
C11 Zr1 C8 123.45(4)
C7 Zr1 C8 32.36(3)
C5 Zr1 C8 113.22(3)
O1 Zr1 C4 103.06(4)
C11 Zr1 C4 131.57(4)
C7 Zr1 C4 136.21(3)
C5 Zr1 C4 32.37(3)
C8 Zr1 C4 104.34(3)
O1 Zr1 C6 114.87(3)
C11 Zr1 C6 77.35(4)
C7 Zr1 C6 32.12(3)
C5 Zr1 C6 113.03(4)
C8 Zr1 C6 53.97(3)
C4 Zr1 C6 134.68(3)
O1 Zr1 C1 121.37(3)
C11 Zr1 C1 81.07(4)
C7 Zr1 C1 148.84(3)
C5 Zr1 C1 31.68(3)
C8 Zr1 C1 143.01(3)
C4 Zr1 C1 53.54(3)
C6 Zr1 C1 117.03(3)
O1 Zr1 C9 120.63(3)
C11 Zr1 C9 129.18(4)
C7 Zr1 C9 52.03(3)
C5 Zr1 C9 84.49(3)
C8 Zr1 C9 31.77(3)
C4 Zr1 C9 87.43(3)
C6 Zr1 C9 52.60(3)
C1 Zr1 C9 111.72(3)
O1 Zr1 C10 139.11(3)
C11 Zr1 C10 99.85(4)
C7 Zr1 C10 52.01(3)
C5 Zr1 C10 84.41(3)
C8 Zr1 C10 52.92(3)
C4 Zr1 C10 103.13(3)
C6 Zr1 C10 31.58(3)
C1 Zr1 C10 99.45(3)
C9 Zr1 C10 31.44(3)
O1 Zr1 C3 79.95(3)
C11 Zr1 C3 108.38(4)
C7 Zr1 C3 155.76(3)
C5 Zr1 C3 51.91(4)
C8 Zr1 C3 126.26(3)
C4 Zr1 C3 31.83(3)
C6 Zr1 C3 164.84(3)
C1 Zr1 C3 52.11(3)
C9 Zr1 C3 118.15(3)
C10 Zr1 C3 133.93(3)
O1 Zr1 C2 90.32(3)
C11 Zr1 C2 80.42(4)
C7 Zr1 C2 171.40(3)
C5 Zr1 C2 51.43(3)
C8 Zr1 C2 156.09(3)
C4 Zr1 C2 52.38(3)
C6 Zr1 C2 144.49(3)
C1 Zr1 C2 31.26(3)
C9 Zr1 C2 135.35(3)
C10 Zr1 C2 130.57(3)
C3 Zr1 C2 30.89(3)
C14 O1 Zr1 142.39(8)
C5 C1 C2 106.44(9)
C5 C1 C23 127.35(10)
C2 C1 C23 123.57(9)
C5 C1 Zr1 71.62(6)
C2 C1 Zr1 77.17(6)
C23 C1 Zr1 131.06(7)
C15 C2 C3 120.21(10)
C15 C2 C1 131.07(10)
C3 C2 C1 108.72(9)
C15 C2 Zr1 121.08(7)
C3 C2 Zr1 73.92(6)
C1 C2 Zr1 71.57(6)
C18 C3 C2 118.93(10)
C18 C3 C4 133.14(10)
C2 C3 C4 107.92(10)
C18 C3 Zr1 120.61(7)
C2 C3 Zr1 75.19(6)
C4 C3 Zr1 69.57(6)
C5 C4 C3 106.26(9)
C5 C4 C26 123.04(10)
C3 C4 C26 127.65(10)
C5 C4 Zr1 73.69(6)
C3 C4 Zr1 78.60(6)
C26 C4 Zr1 128.64(7)
C1 C5 C4 110.52(10)
C1 C5 Zr1 76.70(6)
C4 C5 Zr1 73.94(6)
C7 C6 C10 106.21(9)
C7 C6 C29 121.93(9)
C10 C6 C29 129.77(10)
C7 C6 Zr1 71.05(6)
C10 C6 Zr1 77.17(6)
C29 C6 Zr1 129.28(7)
C8 C7 C6 111.20(9)
C8 C7 Zr1 74.99(6)
C6 C7 Zr1 76.83(6)
C7 C8 C9 106.16(9)
C7 C8 C32 126.83(10)
C9 C8 C32 125.61(9)
C7 C8 Zr1 72.66(6)
C9 C8 Zr1 77.93(6)
C32 C8 Zr1 125.35(7)
C19 C9 C8 131.01(10)
C19 C9 C10 119.94(10)
C8 C9 C10 108.63(9)
C19 C9 Zr1 126.52(7)
C8 C9 Zr1 70.30(6)
C10 C9 Zr1 75.15(6)
C22 C10 C6 133.68(10)
C22 C10 C9 118.27(9)
C6 C10 C9 107.75(9)
C22 C10 Zr1 125.61(7)
C6 C10 Zr1 71.25(6)
C9 C10 Zr1 73.41(6)
C12 C11 Zr1 110.93(8)
C13 C12 C11 114.09(11)
C14 C13 C12 113.40(11)
O1 C14 C13 110.90(11)
C16 C15 C2 119.18(11)
C15 C16 C17 120.84(11)
C18 C17 C16 121.51(12)
C17 C18 C3 119.33(11)
C20 C19 C9 119.68(10)
C19 C20 C21 120.83(10)
C22 C21 C20 121.52(11)
C21 C22 C10 119.70(10)
C1 C23 C24 113.93(10)
C1 C23 C25 107.97(10)
C24 C23 C25 109.84(12)
C4 C26 C27 110.30(10)
C4 C26 C28 115.08(10)
C27 C26 C28 109.96(12)
C31 C29 C6 115.99(9)
C31 C29 C30 109.88(11)
C6 C29 C30 108.57(10)
C33 C32 C8 113.43(10)
C33 C32 C34 110.38(12)
C8 C32 C34 109.82(10)

loop_
_geom_bond_atom_site_label_1
_geom_bond_atom_site_label_2
_geom_bond_distance
Zr1 O1 1.9180(8)
Zr1 C11 2.3007(11)
Zr1 C7 2.5237(10)
Zr1 C5 2.5538(10)
Zr1 C8 2.5537(10)
Zr1 C4 2.5572(10)
Zr1 C6 2.5981(11)
Zr1 C1 2.6189(11)
Zr1 C9 2.6524(10)
Zr1 C10 2.6752(11)
Zr1 C3 2.6750(10)
Zr1 C2 2.6915(10)
O1 C14 1.4109(15)
C1 C5 1.4134(14)
C1 C2 1.4323(16)
C1 C23 1.5028(15)
C2 C15 1.4185(15)
C2 C3 1.4293(15)
C3 C18 1.4151(17)
C3 C4 1.4393(15)
C4 C5 1.4246(15)
C4 C26 1.5080(14)
C6 C7 1.4186(15)
C6 C10 1.4368(14)
C6 C29 1.5178(14)
C7 C8 1.4150(14)
C8 C9 1.4281(15)
C8 C32 1.5120(15)
C9 C19 1.4262(14)
C9 C10 1.4437(14)
C10 C22 1.4261(15)
C11 C12 1.5375(17)
C12 C13 1.5272(19)
C13 C14 1.521(2)
C15 C16 1.3604(18)
C16 C17 1.4149(18)
C17 C18 1.3687(18)
C19 C20 1.3557(17)
C20 C21 1.4204(17)
C21 C22 1.3695(15)
C23 C24 1.519(2)
C23 C25 1.5357(18)
C26 C27 1.5246(18)
C26 C28 1.5251(18)
C29 C31 1.5136(18)
C29 C30 1.5299(18)
C32 C33 1.509(2)
C32 C34 1.5222(18)
